data_1564395
loop_
_publ_author_name
'Yan, Juchao'
'Wilson, Reid W.'
'Buck, Jason T.'
'Grills, David C.'
'Reinheimer, Eric W.'
'Mani, Tomoyasu'

_publ_section_title
;
 IR linewidth and intensity amplifications of nitrile vibrations report
 nuclear-electronic couplings and associated structural heterogeneity in
 radical anions
;
_journal_name_full 'Chemical Science'
_journal_paper_doi 10.1039/D1SC03455C
_journal_year 2021
_chemical_absolute_configuration ad
_chemical_formula_moiety 'C90 H76 Ir2 N6 P4 2+, 2(H2 O), 2(F6 P -)2 '
_chemical_formula_sum 'C90 H80 F12 Ir2 N6 O2 P6'
_chemical_formula_weight 2075.92
_space_group_IT_number 5
_space_group_name_Hall 'C 2y'
_space_group_name_H-M_alt 'C 1 2 1'
_symmetry_cell_setting monoclinic
_symmetry_Int_Tables_number 5
_symmetry_space_group_name_Hall 'C 2y'
_symmetry_space_group_name_H-M 'C 1 2 1'
_audit_block_doi 10.5517/cc716m2
_audit_update_record
;
2003-05-03 deposited with the CCDC.	2021-08-06 downloaded from the CCDC.
;
_cell_angle_alpha 90
_cell_angle_beta 137.769(4)
_cell_angle_gamma 90
_cell_formula_units_Z 2
_cell_length_a 24.420(8)
_cell_length_b 15.445(4)
_cell_length_c 18.629(6)
_cell_measurement_reflns_used 7481
_cell_measurement_temperature 123.2
_cell_measurement_theta_max 27.5
_cell_measurement_theta_min 3.6
_cell_volume 4722(3)
_computing_cell_refinement CRYSTALCLEAR
_computing_data_collection CRYSTALCLEAR
_computing_data_reduction 'teXsan Ver. 1.11'
_computing_publication_material 'teXsan Ver. 1.11'
_computing_structure_refinement 'teXsan Ver. 1.10'
_computing_structure_solution DirectMethod
_diffrn_detector_area_resol_mean 14.62
_diffrn_measured_fraction_theta_full 0.9948
_diffrn_measured_fraction_theta_max 0.9948
_diffrn_measurement_device_type 'Rigaku/MSC Mercury CCD'
_diffrn_measurement_method w
_diffrn_radiation_type 'Mo Ka'
_diffrn_radiation_wavelength 0.7107
_diffrn_reflns_av_R_equivalents 0.031
_diffrn_reflns_limit_h_max 30
_diffrn_reflns_limit_h_min -31
_diffrn_reflns_limit_k_max 20
_diffrn_reflns_limit_k_min -20
_diffrn_reflns_limit_l_max 24
_diffrn_reflns_limit_l_min -21
_diffrn_reflns_number 18720
_diffrn_reflns_theta_full 27.48
_diffrn_reflns_theta_max 27.48
_exptl_absorpt_coefficient_mu 2.995
_exptl_absorpt_correction_T_max 0.549
_exptl_absorpt_correction_T_min 0.455
_exptl_absorpt_correction_type multi-scan
_exptl_absorpt_process_details '(Jacobson, 1998)'
_exptl_crystal_colour Colorless
_exptl_crystal_density_diffrn 1.460
_exptl_crystal_density_method 'not measured'
_exptl_crystal_description Prism
_exptl_crystal_F_000 2060.0
_exptl_crystal_size_max 0.200
_exptl_crystal_size_mid 0.200
_exptl_crystal_size_min 0.200
_refine_diff_density_max 1.79
_refine_diff_density_min -1.65
_refine_ls_abs_structure_details 'Flack(1983), 5041 Friedel pairs'
_refine_ls_abs_structure_Flack 0.008(7)
_refine_ls_extinction_method none
_refine_ls_goodness_of_fit_ref 1.090
_refine_ls_hydrogen_treatment noref
_refine_ls_number_parameters 459
_refine_ls_number_reflns 10630
_refine_ls_R_factor_gt 0.0474
_refine_ls_shift/su_max 0.0015
_refine_ls_structure_factor_coef Fsqd
_refine_ls_weighting_details 'w = 1/[s^2^(Fo^2^) + (0.06000(Max(Fo^2^,0) + 2Fc^2^)/3)^2^]'
_refine_ls_weighting_scheme calc
_refine_ls_wR_factor_ref 0.1177
_reflns_number_gt 9321
_reflns_number_total 5589
_reflns_threshold_expression F^2^>2.0s(F^2^)
_cod_data_source_file d1sc03455c2.cif
_cod_data_source_block Complex_2
_cod_original_cell_volume 4722(2)
_cod_original_formula_sum 'C90 H80 F12 Ir2 N6 O2 P6 '
_cod_database_code 1564395

loop_
_symmetry_equiv_pos_as_xyz
x,y,z
-x,y,-z
1/2+x,1/2+y,z
1/2-x,1/2+y,-z

loop_
_atom_site_label
_atom_site_type_symbol
_atom_site_fract_x
_atom_site_fract_y
_atom_site_fract_z
_atom_site_U_iso_or_equiv
_atom_site_adp_type
_atom_site_occupancy
_atom_site_calc_flag
_atom_site_refinement_flags
_atom_site_disorder_assembly
_atom_site_disorder_group
Ir(1) Ir 0.50012(2) 0.06390(1) 0.32684(2) 0.02120(6) Uani 1.00 d . . .
P(1) P 0.3657(1) 0.0995(2) 0.1739(2) 0.0359(6) Uani 1.00 d . . .
P(2) P 0.6398(1) 0.0469(1) 0.4559(1) 0.0223(5) Uani 1.00 d . . .
P(3) P 0.0000 0.3860(3) 0.0000 0.050(1) Uani 1.00 d S . .
P(4) P 0.5000 0.5796(2) 0.5000 0.051(1) Uani 1.00 d S . .
F(1) F 0.0000 0.4920(9) 0.0000 0.181(7) Uani 1.00 d S . .
F(2) F 0.0320(8) 0.3816(8) 0.1130(8) 0.138(5) Uani 1.00 d . . .
F(3) F 0.0962(4) 0.3959(5) 0.0794(6) 0.074(2) Uani 1.00 d . . .
F(4) F 0.0000 0.289(1) 0.0000 0.30(1) Uani 1.00 d S . .
F(5) F 0.4307(5) 0.5074(5) 0.4344(10) 0.099(3) Uani 1.00 d . . .
F(6) F 0.5028(4) 0.5823(5) 0.5874(6) 0.073(3) Uani 1.00 d . . .
F(7) F 0.5674(5) 0.6537(4) 0.5616(7) 0.063(2) Uani 1.00 d . . .
O(1) O 0.458(2) 0.579(3) 0.115(2) 0.32(1) Uiso 1.00 d . . .
N(1) N 0.4803(4) -0.0732(4) 0.2920(5) 0.025(2) Uani 1.00 d . . .
N(2) N 0.4928(4) 0.0114(4) 0.4292(5) 0.021(2) Uani 1.00 d . . .
N(3) N 0.5000 -0.1217(6) 0.5000 0.023(2) Uani 1.00 d S . .
N(4) N 0.4055(6) 0.1699(6) 0.4032(9) 0.0437 Uiso 0.50 d G . .
C(1) C 0.3270(5) 0.2056(4) 0.1653(8) 0.0736 Uiso 1.00 d G . .
C(2) C 0.3798(4) 0.2763(6) 0.2132(7) 0.0736 Uiso 1.00 d G . .
C(3) C 0.3519(5) 0.3588(5) 0.2042(7) 0.0736 Uiso 1.00 d G . .
C(4) C 0.2712(5) 0.3706(4) 0.1473(8) 0.0736 Uiso 1.00 d G . .
C(5) C 0.2185(4) 0.2999(6) 0.0994(7) 0.0736 Uiso 1.00 d G . .
C(6) C 0.2463(5) 0.2174(5) 0.1084(7) 0.0736 Uiso 1.00 d G . .
C(7) C 0.3371(6) 0.1076(7) 0.0501(7) 0.044(3) Uani 1.00 d . . .
C(8) C 0.2523(8) 0.118(1) -0.0466(9) 0.089(5) Uani 1.00 d . . .
C(9) C 0.2271(8) 0.130(1) -0.1413(9) 0.086(5) Uani 1.00 d . . .
C(10) C 0.2832(8) 0.1305(9) -0.1423(8) 0.066(4) Uani 1.00 d . . .
C(11) C 0.3623(7) 0.1169(8) -0.0506(8) 0.053(3) Uani 1.00 d . . .
C(12) C 0.3887(6) 0.1057(6) 0.0446(7) 0.041(3) Uani 1.00 d . . .
C(13) C 0.2944(5) 0.0184(7) 0.1379(7) 0.042(2) Uani 1.00 d . . .
C(14) C 0.2777(6) -0.0533(9) 0.0808(9) 0.057(3) Uani 1.00 d . . .
C(15) C 0.2290(8) -0.117(1) 0.057(1) 0.083(5) Uani 1.00 d . . .
C(16) C 0.1952(6) -0.118(1) 0.0911(9) 0.068(4) Uani 1.00 d . . .
C(17) C 0.2090(7) -0.042(1) 0.1480(9) 0.070(4) Uani 1.00 d . . .
C(18) C 0.2605(6) 0.0188(8) 0.1749(8) 0.052(3) Uani 1.00 d . . .
C(19) C 0.7001(6) 0.1280(6) 0.5588(7) 0.034(2) Uani 1.00 d . . .
C(20) C 0.6810(10) 0.2146(7) 0.529(1) 0.061(4) Uani 1.00 d . . .
C(21) C 0.730(1) 0.2813(9) 0.601(1) 0.090(6) Uani 1.00 d . . .
C(22) C 0.797(1) 0.2622(9) 0.707(1) 0.095(5) Uani 1.00 d . . .
C(23) C 0.8159(9) 0.181(1) 0.7411(9) 0.079(4) Uani 1.00 d . . .
C(24) C 0.7684(7) 0.1102(7) 0.6663(8) 0.055(3) Uani 1.00 d . . .
C(25) C 0.6865(5) 0.0451(4) 0.4122(6) 0.024(2) Uani 1.00 d . . .
C(26) C 0.7720(5) 0.0507(7) 0.4901(7) 0.039(2) Uani 1.00 d . . .
C(27) C 0.8101(5) 0.0384(6) 0.4616(8) 0.044(3) Uani 1.00 d . . .
C(28) C 0.7646(6) 0.0222(6) 0.3559(8) 0.037(2) Uani 1.00 d . . .
C(29) C 0.6800(6) 0.0170(6) 0.2777(7) 0.034(2) Uani 1.00 d . . .
C(30) C 0.6405(5) 0.0289(5) 0.3050(6) 0.028(2) Uani 1.00 d . . .
C(31) C 0.6714(6) -0.0590(6) 0.5186(8) 0.031(2) Uani 1.00 d . . .
C(32) C 0.6817(6) -0.1281(5) 0.4823(8) 0.039(2) Uani 1.00 d . . .
C(33) C 0.6921(6) -0.2130(6) 0.5148(9) 0.045(3) Uani 1.00 d . . .
C(34) C 0.6924(6) -0.2299(6) 0.5890(9) 0.049(3) Uani 1.00 d . . .
C(35) C 0.6851(6) -0.1632(7) 0.6309(8) 0.047(3) Uani 1.00 d . . .
C(36) C 0.6747(5) -0.0772(6) 0.5963(7) 0.035(2) Uani 1.00 d . . .
C(37) C 0.4732(5) -0.1124(6) 0.2213(7) 0.033(2) Uani 1.00 d . . .
C(38) C 0.4660(6) -0.2020(6) 0.2089(8) 0.045(3) Uani 1.00 d . . .
C(39) C 0.4674(7) -0.2513(6) 0.2707(9) 0.045(3) Uani 1.00 d . . .
C(40) C 0.4750(6) -0.2125(5) 0.3446(8) 0.037(3) Uani 1.00 d . . .
C(41) C 0.4806(4) -0.1234(4) 0.3526(6) 0.023(2) Uani 1.00 d . . .
C(42) C 0.4915(4) -0.0765(4) 0.4314(6) 0.020(2) Uani 1.00 d . . .
C(43) C 0.5000 0.0525(7) 0.5000 0.019(2) Uiso 1.00 d S . .
C(44) C 0.4869(7) 0.1448(5) 0.487(1) 0.0437 Uiso 0.50 d G . .
C(45) C 0.5480(5) 0.2073(8) 0.5512(10) 0.0437 Uiso 0.50 d G . .
C(46) C 0.5277(6) 0.2950(7) 0.531(1) 0.0437 Uiso 0.50 d G . .
C(47) C 0.4462(7) 0.3201(5) 0.446(1) 0.0437 Uiso 0.50 d G . .
C(48) C 0.3852(5) 0.2576(7) 0.3826(8) 0.0437 Uiso 0.50 d G . .
H(1) H 0.4348 0.2682 0.252 0.0736 Uiso 1.00 calc G . .
H(2) H 0.3879 0.4069 0.237 0.0736 Uiso 1.00 calc G . .
H(3) H 0.2523 0.4268 0.141 0.0736 Uiso 1.00 calc G . .
H(4) H 0.1635 0.3080 0.061 0.0736 Uiso 1.00 calc G . .
H(5) H 0.2104 0.1693 0.076 0.0736 Uiso 1.00 calc G . .
H(6) H 0.2130 0.1155 -0.0457 0.1082 Uiso 1.00 calc . . .
H(7) H 0.1695 0.1379 -0.2075 0.1015 Uiso 1.00 calc . . .
H(8) H 0.2658 0.1407 -0.2077 0.0778 Uiso 1.00 calc . . .
H(9) H 0.4017 0.1154 -0.0510 0.0634 Uiso 1.00 calc . . .
H(10) H 0.4460 0.0963 0.1090 0.0502 Uiso 1.00 calc . . .
H(11) H 0.3017 -0.0574 0.0570 0.0673 Uiso 1.00 calc . . .
H(12) H 0.2176 -0.1655 0.0134 0.0967 Uiso 1.00 calc . . .
H(13) H 0.1643 -0.1661 0.0785 0.0819 Uiso 1.00 calc . . .
H(14) H 0.1813 -0.0357 0.1656 0.0834 Uiso 1.00 calc . . .
H(15) H 0.2751 0.0643 0.2211 0.0628 Uiso 1.00 calc . . .
H(16) H 0.6333 0.2288 0.4565 0.0732 Uiso 1.00 calc . . .
H(17) H 0.7175 0.3397 0.5773 0.1080 Uiso 1.00 calc . . .
H(18) H 0.8299 0.3076 0.7565 0.1144 Uiso 1.00 calc . . .
H(19) H 0.8620 0.1679 0.8155 0.0949 Uiso 1.00 calc . . .
H(20) H 0.7835 0.0518 0.6903 0.0660 Uiso 1.00 calc . . .
H(21) H 0.8035 0.0627 0.5622 0.0458 Uiso 1.00 calc . . .
H(22) H 0.8679 0.0408 0.5146 0.0520 Uiso 1.00 calc . . .
H(23) H 0.7915 0.0146 0.3373 0.0448 Uiso 1.00 calc . . .
H(24) H 0.6495 0.0054 0.2059 0.0406 Uiso 1.00 calc . . .
H(25) H 0.5828 0.0262 0.2518 0.0339 Uiso 1.00 calc . . .
H(26) H 0.6819 -0.1168 0.4320 0.0460 Uiso 1.00 calc . . .
H(27) H 0.6990 -0.2584 0.4876 0.0544 Uiso 1.00 calc . . .
H(28) H 0.6980 -0.2878 0.6110 0.0579 Uiso 1.00 calc . . .
H(29) H 0.6869 -0.1751 0.6825 0.0567 Uiso 1.00 calc . . .
H(30) H 0.6696 -0.0316 0.6252 0.0421 Uiso 1.00 calc . . .
H(31) H 0.4733 -0.0786 0.1790 0.0398 Uiso 1.00 calc . . .
H(32) H 0.4599 -0.2285 0.1575 0.0539 Uiso 1.00 calc . . .
H(33) H 0.4634 -0.3126 0.2635 0.0545 Uiso 1.00 calc . . .
H(34) H 0.4763 -0.2461 0.3886 0.0441 Uiso 1.00 calc . . .
H(35) H 0.6035 0.190 0.609 0.0437 Uiso 0.50 calc G . .
H(36) H 0.5692 0.3377 0.574 0.0437 Uiso 0.50 calc G . .
H(37) H 0.4324 0.3799 0.432 0.0437 Uiso 0.50 calc G . .
H(38) H 0.3297 0.275 0.325 0.0437 Uiso 0.50 calc G . .
H(39) H 0.5138 0.1591 0.3508 0.0254 Uiso 1.00 calc . . .
H(40) H 0.5052 0.0997 0.2570 0.0254 Uiso 1.00 calc . . .

loop_
_atom_site_aniso_label
_atom_site_aniso_U_11
_atom_site_aniso_U_22
_atom_site_aniso_U_33
_atom_site_aniso_U_12
_atom_site_aniso_U_13
_atom_site_aniso_U_23
Ir(1) 0.0290(1) 0.0183(1) 0.0175(1) 0.0073(2) 0.0176(1) 0.0030(2)
P(1) 0.040(1) 0.051(1) 0.021(1) 0.0290(10) 0.024(1) 0.0161(9)
P(2) 0.0266(9) 0.018(1) 0.0147(8) -0.0042(7) 0.0128(7) -0.0016(6)
P(3) 0.032(2) 0.098(3) 0.026(2) 0.0000 0.023(2) 0.0000
P(4) 0.033(2) 0.015(2) 0.096(3) 0.0000 0.044(2) 0.0000
F(1) 0.066(9) 0.074(9) 0.27(2) 0.0000 0.09(1) 0.0000
F(2) 0.19(1) 0.21(1) 0.099(7) -0.059(9) 0.133(9) -0.032(7)
F(3) 0.048(4) 0.105(6) 0.065(5) 0.002(4) 0.041(4) -0.011(4)
F(4) 0.55(5) 0.062(10) 0.12(2) 0.0000 0.20(3) 0.0000
F(5) 0.060(5) 0.040(4) 0.19(1) -0.025(3) 0.090(7) -0.045(5)
F(6) 0.066(4) 0.063(6) 0.107(5) -0.005(3) 0.069(4) 0.012(4)
F(7) 0.058(4) 0.045(4) 0.094(6) -0.024(3) 0.058(5) -0.013(4)
N(1) 0.019(3) 0.020(3) 0.027(3) 0.004(2) 0.015(3) -0.007(3)
N(2) 0.024(3) 0.017(3) 0.018(3) -0.001(2) 0.014(3) -0.002(2)
N(3) 0.013(4) 0.024(4) 0.021(4) 0.0000 0.009(4) 0.0000
C(7) 0.046(5) 0.066(6) 0.024(4) 0.042(5) 0.027(4) 0.022(4)
C(8) 0.064(8) 0.17(1) 0.036(6) 0.075(9) 0.039(6) 0.048(8)
C(9) 0.074(9) 0.15(1) 0.035(6) 0.082(9) 0.041(7) 0.048(7)
C(10) 0.081(9) 0.098(9) 0.037(6) 0.061(7) 0.049(7) 0.037(6)
C(11) 0.064(7) 0.071(7) 0.040(6) 0.022(6) 0.043(6) 0.014(5)
C(12) 0.044(5) 0.054(5) 0.025(4) 0.017(4) 0.025(4) 0.007(4)
C(13) 0.026(4) 0.076(7) 0.016(4) 0.020(4) 0.012(4) 0.005(4)
C(14) 0.025(5) 0.097(9) 0.039(6) -0.002(5) 0.021(5) -0.018(6)
C(15) 0.048(7) 0.14(1) 0.052(8) -0.029(8) 0.035(7) -0.052(9)
C(16) 0.028(5) 0.12(1) 0.027(5) -0.021(6) 0.012(5) -0.007(6)
C(17) 0.039(6) 0.13(1) 0.031(6) -0.012(7) 0.024(6) -0.016(7)
C(18) 0.031(5) 0.099(8) 0.023(5) 0.011(5) 0.019(4) 0.007(5)
C(19) 0.046(5) 0.031(4) 0.027(4) -0.013(4) 0.027(4) -0.010(4)
C(20) 0.10(1) 0.024(6) 0.045(7) -0.017(6) 0.049(8) -0.015(5)
C(21) 0.16(2) 0.060(8) 0.08(1) -0.045(9) 0.10(1) -0.038(7)
C(22) 0.14(1) 0.057(8) 0.059(9) -0.056(9) 0.07(1) -0.044(7)
C(23) 0.074(9) 0.10(1) 0.032(6) -0.045(8) 0.030(7) -0.023(6)
C(24) 0.060(7) 0.063(7) 0.026(5) -0.030(5) 0.027(5) -0.020(5)
C(25) 0.027(4) 0.014(4) 0.023(3) -0.005(2) 0.016(3) -0.003(2)
C(26) 0.033(4) 0.036(7) 0.027(4) -0.003(4) 0.016(3) -0.005(4)
C(27) 0.015(4) 0.049(6) 0.046(5) 0.003(3) 0.016(4) -0.004(4)
C(28) 0.031(5) 0.032(4) 0.052(6) 0.002(4) 0.031(5) 0.000(4)
C(29) 0.033(5) 0.038(5) 0.034(5) 0.000(4) 0.026(4) 0.000(4)
C(30) 0.023(4) 0.033(4) 0.022(4) 0.003(3) 0.015(4) 0.006(3)
C(31) 0.020(4) 0.028(5) 0.023(5) -0.006(4) 0.009(4) 0.009(4)
C(32) 0.034(5) 0.025(4) 0.040(5) -0.004(3) 0.022(4) 0.000(4)
C(33) 0.039(5) 0.024(4) 0.060(7) 0.006(4) 0.033(5) 0.011(4)
C(34) 0.035(5) 0.028(4) 0.058(7) 0.008(4) 0.027(5) 0.023(4)
C(35) 0.026(5) 0.054(6) 0.043(6) 0.005(4) 0.020(5) 0.027(5)
C(36) 0.015(4) 0.036(4) 0.025(4) -0.004(3) 0.006(3) 0.012(3)
C(37) 0.034(5) 0.039(4) 0.033(5) 0.006(4) 0.026(4) -0.010(4)
C(38) 0.048(6) 0.049(5) 0.046(6) -0.027(4) 0.037(5) -0.037(5)
C(39) 0.055(6) 0.025(4) 0.064(7) -0.017(4) 0.047(6) -0.022(4)
C(40) 0.047(5) 0.016(4) 0.060(6) -0.012(3) 0.043(5) -0.016(4)
C(41) 0.020(4) 0.017(3) 0.026(4) 0.005(3) 0.015(3) -0.003(3)
C(42) 0.021(4) 0.016(3) 0.021(4) -0.002(3) 0.015(3) 0.000(3)

loop_
_atom_type_symbol
_atom_type_description
_atom_type_scat_dispersion_real
_atom_type_scat_dispersion_imag
_atom_type_scat_source
C C 0.003 0.002
;International Tables for Crystallography
(1992, Vol. C, Tables 4.2.6.8 and 6.1.1.1)
;
H H 0.000 0.000
;International Tables for Crystallography
(1992, Vol. C, Table 6.1.1.2)
;
N N 0.006 0.003
;International Tables for Crystallography
(1992, Vol. C, Tables 4.2.6.8 and 6.1.1.1)
;
O O 0.011 0.006
;International Tables for Crystallography
(1992, Vol. C, Tables 4.2.6.8 and 6.1.1.1)
;
F F 0.017 0.010
;International Tables for Crystallography
(1992, Vol. C, Tables 4.2.6.8 and 6.1.1.1)
;
P P 0.102 0.094
;International Tables for Crystallography
(1992, Vol. C, Tables 4.2.6.8 and 6.1.1.1)
;
Ir Ir -1.444 7.990
;International Tables for Crystallography
(1992, Vol. C, Tables 4.2.6.8 and 6.1.1.1)
;

loop_
_citation_id
_citation_doi
_citation_year
1 10.1016/j.ica.2004.03.052 2004

loop_
_geom_angle_atom_site_label_1
_geom_angle_atom_site_label_2
_geom_angle_atom_site_label_3
_geom_angle
_geom_angle_site_symmetry_1
_geom_angle_site_symmetry_2
_geom_angle_site_symmetry_3
_geom_angle_publ_flag
P(1) Ir(1) P(2) 164.7(1) . . . yes
P(1) Ir(1) N(1) 93.7(2) . . . yes
P(1) Ir(1) N(2) 101.7(2) . . . yes
P(1) Ir(1) H(39) 86.2 . . . no
P(1) Ir(1) H(40) 78.3 . . . no
P(2) Ir(1) N(1) 91.7(2) . . . yes
P(2) Ir(1) N(2) 93.5(2) . . . yes
P(2) Ir(1) H(39) 88.3 . . . no
P(2) Ir(1) H(40) 86.5 . . . no
N(1) Ir(1) N(2) 75.8(4) . . . yes
N(1) Ir(1) H(39) 179.9 . . . no
N(1) Ir(1) H(40) 104.2 . . . no
N(2) Ir(1) H(39) 104.3 . . . no
N(2) Ir(1) H(40) 180.0 . . . no
H(39) Ir(1) H(40) 75.8 . . . no
Ir(1) P(1) C(7) 115.6(4) . . . yes
Ir(1) P(1) C(13) 112.8(3) . . . yes
Ir(1) P(1) C(1) 119.2(2) . . . yes
C(7) P(1) C(13) 102.2(5) . . . yes
C(7) P(1) C(1) 97.8(6) . . . yes
C(13) P(1) C(1) 107.0(6) . . . yes
Ir(1) P(2) C(19) 116.2(4) . . . yes
Ir(1) P(2) C(25) 117.7(2) . . . yes
Ir(1) P(2) C(31) 111.7(4) . . . yes
C(19) P(2) C(25) 101.4(6) . . . yes
C(19) P(2) C(31) 108.6(4) . . . yes
C(25) P(2) C(31) 99.5(6) . . . yes
F(1) P(3) F(2) 92.4(5) . . . yes
F(1) P(3) F(2) 92.4(5) . . 2_555 yes
F(1) P(3) F(3) 84.5(3) . . . yes
F(1) P(3) F(3) 84.5(3) . . 2_555 yes
F(1) P(3) F(4) 180.0 . . . yes
F(2) P(3) F(2) 175.2(10) . . 2_555 yes
F(2) P(3) F(3) 80.7(7) . . . yes
F(2) P(3) F(3) 99.8(8) . . 2_555 yes
F(2) P(3) F(4) 87.6(5) . . . yes
F(2) P(3) F(3) 99.8(8) 2_555 . . yes
F(2) P(3) F(3) 80.7(7) 2_555 . 2_555 yes
F(2) P(3) F(4) 87.6(5) 2_555 . . yes
F(3) P(3) F(3) 169.1(7) . . 2_555 yes
F(3) P(3) F(4) 95.5(3) . . . yes
F(3) P(3) F(4) 95.5(3) 2_555 . . yes
F(5) P(4) F(5) 91.2(6) . . 2_656 yes
F(5) P(4) F(6) 91.1(8) . . . yes
F(5) P(4) F(6) 91.0(8) . . 2_656 yes
F(5) P(4) F(7) 177.8(6) . . . yes
F(5) P(4) F(7) 90.4(4) . . 2_656 yes
F(5) P(4) F(6) 91.0(8) 2_656 . . yes
F(5) P(4) F(6) 91.1(8) 2_656 . 2_656 yes
F(5) P(4) F(7) 90.4(4) 2_656 . . yes
F(5) P(4) F(7) 177.8(6) 2_656 . 2_656 yes
F(6) P(4) F(6) 176.9(5) . . 2_656 yes
F(6) P(4) F(7) 90.3(6) . . . yes
F(6) P(4) F(7) 87.5(6) . . 2_656 yes
F(6) P(4) F(7) 87.5(6) 2_656 . . yes
F(6) P(4) F(7) 90.3(6) 2_656 . 2_656 yes
F(7) P(4) F(7) 88.1(6) . . 2_656 yes
Ir(1) N(1) C(37) 125.1(8) . . . yes
Ir(1) N(1) C(41) 116.4(7) . . . yes
C(37) N(1) C(41) 118.3(8) . . . yes
Ir(1) N(2) C(42) 114.5(8) . . . yes
Ir(1) N(2) C(43) 129.6(5) . . . yes
C(42) N(2) C(43) 115.3(10) . . . yes
C(42) N(3) C(42) 116.6(10) . . 2_656 yes
P(1) C(7) C(8) 115(1) . . . yes
P(1) C(7) C(12) 125.8(6) . . . yes
C(8) C(7) C(12) 118(1) . . . yes
C(7) C(8) C(9) 118(1) . . . yes
C(7) C(8) H(6) 120.1 . . . no
C(9) C(8) H(6) 120.9 . . . no
C(8) C(9) C(10) 120(1) . . . yes
C(8) C(9) H(7) 119.6 . . . no
C(10) C(9) H(7) 120.0 . . . no
C(9) C(10) C(11) 119(1) . . . yes
C(9) C(10) H(8) 120.4 . . . no
C(11) C(10) H(8) 120.4 . . . no
C(10) C(11) C(12) 121(1) . . . yes
C(10) C(11) H(9) 119.7 . . . no
C(12) C(11) H(9) 119.0 . . . no
C(7) C(12) C(11) 121.7(10) . . . yes
C(7) C(12) H(10) 119.1 . . . no
C(11) C(12) H(10) 119.2 . . . no
P(1) C(13) C(14) 119(1) . . . yes
P(1) C(13) C(18) 124.1(9) . . . yes
C(14) C(13) C(18) 115(1) . . . yes
C(13) C(14) C(15) 122(1) . . . yes
C(13) C(14) H(11) 118.4 . . . no
C(15) C(14) H(11) 119.1 . . . no
C(14) C(15) C(16) 122(1) . . . yes
C(14) C(15) H(12) 118.7 . . . no
C(16) C(15) H(12) 118.6 . . . no
C(15) C(16) C(17) 116(1) . . . yes
C(15) C(16) H(13) 122.3 . . . no
C(17) C(16) H(13) 121.4 . . . no
C(16) C(17) C(18) 119(1) . . . yes
C(16) C(17) H(14) 120.4 . . . no
C(18) C(17) H(14) 120.1 . . . no
C(13) C(18) C(17) 122(1) . . . yes
C(13) C(18) H(15) 118.8 . . . no
C(17) C(18) H(15) 118.6 . . . no
P(2) C(19) C(20) 118.4(7) . . . yes
P(2) C(19) C(24) 124.1(7) . . . yes
C(20) C(19) C(24) 117.3(9) . . . yes
C(19) C(20) C(21) 122(1) . . . yes
C(19) C(20) H(16) 119.2 . . . no
C(21) C(20) H(16) 118.5 . . . no
C(20) C(21) C(22) 119(1) . . . yes
C(20) C(21) H(17) 120.7 . . . no
C(22) C(21) H(17) 120.0 . . . no
C(21) C(22) C(23) 121(1) . . . yes
C(21) C(22) H(18) 119.8 . . . no
C(23) C(22) H(18) 119.0 . . . no
C(22) C(23) C(24) 120(1) . . . yes
C(22) C(23) H(19) 120.7 . . . no
C(24) C(23) H(19) 119.2 . . . no
C(19) C(24) C(23) 119(1) . . . yes
C(19) C(24) H(20) 120.1 . . . no
C(23) C(24) H(20) 120.4 . . . no
P(2) C(25) C(26) 118.5(9) . . . yes
P(2) C(25) C(30) 121.9(8) . . . yes
C(26) C(25) C(30) 119(1) . . . yes
C(25) C(26) C(27) 120.0(10) . . . yes
C(25) C(26) H(21) 120.0 . . . no
C(27) C(26) H(21) 120.0 . . . no
C(26) C(27) C(28) 120.7(9) . . . yes
C(26) C(27) H(22) 119.8 . . . no
C(28) C(27) H(22) 119.5 . . . no
C(27) C(28) C(29) 120(1) . . . yes
C(27) C(28) H(23) 119.7 . . . no
C(29) C(28) H(23) 120.2 . . . no
C(28) C(29) C(30) 120(1) . . . yes
C(28) C(29) H(24) 119.6 . . . no
C(30) C(29) H(24) 120.3 . . . no
C(25) C(30) C(29) 119.9(8) . . . yes
C(25) C(30) H(25) 119.8 . . . no
C(29) C(30) H(25) 120.4 . . . no
P(2) C(31) C(32) 121(1) . . . yes
P(2) C(31) C(36) 120.8(10) . . . yes
C(32) C(31) C(36) 116(1) . . . yes
C(31) C(32) C(33) 123(1) . . . yes
C(31) C(32) H(26) 118.2 . . . no
C(33) C(32) H(26) 117.9 . . . no
C(32) C(33) C(34) 118(1) . . . yes
C(32) C(33) H(27) 120.9 . . . no
C(34) C(33) H(27) 121.0 . . . no
C(33) C(34) C(35) 120(1) . . . yes
C(33) C(34) H(28) 119.6 . . . no
C(35) C(34) H(28) 119.7 . . . no
C(34) C(35) C(36) 119(1) . . . yes
C(34) C(35) H(29) 120.0 . . . no
C(36) C(35) H(29) 120.1 . . . no
C(31) C(36) C(35) 120(1) . . . yes
C(31) C(36) H(30) 119.9 . . . no
C(35) C(36) H(30) 119.6 . . . no
N(1) C(37) C(38) 121(1) . . . yes
N(1) C(37) H(31) 119.4 . . . no
C(38) C(37) H(31) 119.2 . . . no
C(37) C(38) C(39) 119(1) . . . yes
C(37) C(38) H(32) 120.2 . . . no
C(39) C(38) H(32) 120.1 . . . no
C(38) C(39) C(40) 120.1(9) . . . yes
C(38) C(39) H(33) 120.1 . . . no
C(40) C(39) H(33) 119.8 . . . no
C(39) C(40) C(41) 118(1) . . . yes
C(39) C(40) H(34) 121.1 . . . no
C(41) C(40) H(34) 120.8 . . . no
N(1) C(41) C(40) 122(1) . . . yes
N(1) C(41) C(42) 115.6(7) . . . yes
C(40) C(41) C(42) 121(1) . . . yes
N(2) C(42) N(3) 124(1) . . . yes
N(2) C(42) C(41) 116.8(10) . . . yes
N(3) C(42) C(41) 118.9(7) . . . yes
N(2) C(43) N(2) 124(1) . . 2_656 yes
N(2) C(43) C(44) 116(1) . . . yes
N(2) C(43) C(44) 118(1) . . 2_656 yes
P(1) C(1) C(2) 118.1(9) . . . yes
P(1) C(1) C(6) 121.9(6) . . . yes
C(2) C(1) C(6) 120.0(8) . . . yes
C(1) C(2) C(3) 120.0(9) . . . yes
C(1) C(2) H(1) 120.0 . . . no
C(3) C(2) H(1) 120.0 . . . no
C(2) C(3) C(4) 120.0(7) . . . yes
C(2) C(3) H(2) 120.0 . . . no
C(4) C(3) H(2) 120.0 . . . no
C(3) C(4) C(5) 120.0(8) . . . yes
C(3) C(4) H(3) 120.0 . . . no
C(5) C(4) H(3) 120.0 . . . no
C(4) C(5) C(6) 120.0(9) . . . yes
C(4) C(5) H(4) 120.0 . . . no
C(6) C(5) H(4) 120.0 . . . no
C(1) C(6) C(5) 120.0(7) . . . yes
C(1) C(6) H(5) 120.0 . . . no
C(5) C(6) H(5) 120.0 . . . no
C(44) N(4) C(48) 120.0(8) . . . yes
C(43) C(44) N(4) 114.7(8) . . . yes
C(43) C(44) C(45) 125.3(9) . . . yes
C(43) C(44) C(45) 157.4(9) . . 2_656 yes
N(4) C(44) C(45) 120.0(8) . . . yes
C(44) C(45) C(46) 120.0(8) . . . yes
C(44) C(45) H(35) 120.0 . . . no
C(46) C(45) H(35) 120.0 . . . no
C(45) C(46) C(47) 120.0(8) . . . yes
C(45) C(46) H(36) 120.0 . . . no
C(47) C(46) H(36) 120.0 . . . no
C(46) C(47) C(48) 120.0(8) . . . yes
C(46) C(47) H(37) 120.0 . . . no
C(48) C(47) H(37) 120.0 . . . no
N(4) C(48) C(47) 120.0(8) . . . yes
N(4) C(48) H(38) 120.0 . . . no
C(47) C(48) H(38) 120.0 . . . no

loop_
_geom_bond_atom_site_label_1
_geom_bond_atom_site_label_2
_geom_bond_distance
_geom_bond_site_symmetry_1
_geom_bond_site_symmetry_2
_geom_bond_publ_flag
Ir(1) P(1) 2.312(2) . . yes
Ir(1) P(2) 2.311(2) . . yes
Ir(1) N(1) 2.162(6) . . yes
Ir(1) N(2) 2.20(1) . . yes
Ir(1) H(39) 1.500 . . no
Ir(1) H(40) 1.500 . . no
P(1) C(7) 1.85(2) . . yes
P(1) C(13) 1.82(1) . . yes
P(1) C(1) 1.838(10) . . yes
P(2) C(19) 1.798(9) . . yes
P(2) C(25) 1.83(2) . . yes
P(2) C(31) 1.82(1) . . yes
P(3) F(1) 1.64(2) . . yes
P(3) F(2) 1.62(2) . . yes
P(3) F(2) 1.62(2) . 2_555 yes
P(3) F(3) 1.608(8) . . yes
P(3) F(3) 1.608(8) . 2_555 yes
P(3) F(4) 1.50(2) . . yes
P(4) F(5) 1.593(9) . . yes
P(4) F(5) 1.593(9) . 2_656 yes
P(4) F(6) 1.58(1) . . yes
P(4) F(6) 1.58(1) . 2_656 yes
P(4) F(7) 1.594(8) . . yes
P(4) F(7) 1.594(8) . 2_656 yes
N(1) C(37) 1.34(2) . . yes
N(1) C(41) 1.37(2) . . yes
N(2) C(42) 1.360(9) . . yes
N(2) C(43) 1.35(1) . . yes
N(3) C(42) 1.33(1) . . yes
N(3) C(42) 1.33(1) . 2_656 yes
C(7) C(8) 1.43(1) . . yes
C(7) C(12) 1.34(3) . . yes
C(8) C(9) 1.38(3) . . yes
C(8) H(6) 0.972 . . no
C(9) C(10) 1.38(3) . . yes
C(9) H(7) 0.971 . . no
C(10) C(11) 1.34(1) . . yes
C(10) H(8) 0.962 . . no
C(11) C(12) 1.38(2) . . yes
C(11) H(9) 0.968 . . no
C(12) H(10) 0.965 . . no
C(13) C(14) 1.37(2) . . yes
C(13) C(18) 1.42(3) . . yes
C(14) C(15) 1.34(2) . . yes
C(14) H(11) 0.965 . . no
C(15) C(16) 1.37(3) . . yes
C(15) H(12) 0.973 . . no
C(16) C(17) 1.44(2) . . yes
C(16) H(13) 0.953 . . no
C(17) C(18) 1.34(2) . . yes
C(17) H(14) 0.952 . . no
C(18) H(15) 0.951 . . no
C(19) C(20) 1.39(1) . . yes
C(19) C(24) 1.39(1) . . yes
C(20) C(21) 1.38(2) . . yes
C(20) H(16) 0.945 . . no
C(21) C(22) 1.37(2) . . yes
C(21) H(17) 0.949 . . no
C(22) C(23) 1.33(2) . . yes
C(22) H(18) 0.948 . . no
C(23) C(24) 1.44(2) . . yes
C(23) H(19) 0.956 . . no
C(24) H(20) 0.951 . . no
C(25) C(26) 1.41(1) . . yes
C(25) C(30) 1.41(1) . . yes
C(26) C(27) 1.38(2) . . yes
C(26) H(21) 0.948 . . no
C(27) C(28) 1.39(2) . . yes
C(27) H(22) 0.951 . . no
C(28) C(29) 1.39(1) . . yes
C(28) H(23) 0.949 . . no
C(29) C(30) 1.40(2) . . yes
C(29) H(24) 0.948 . . no
C(30) H(25) 0.949 . . no
C(31) C(32) 1.38(2) . . yes
C(31) C(36) 1.42(2) . . yes
C(32) C(33) 1.39(1) . . yes
C(32) H(26) 0.955 . . no
C(33) C(34) 1.40(3) . . yes
C(33) H(27) 0.949 . . no
C(34) C(35) 1.38(2) . . yes
C(34) H(28) 0.951 . . no
C(35) C(36) 1.41(1) . . yes
C(35) H(29) 0.947 . . no
C(36) H(30) 0.950 . . no
C(37) C(38) 1.39(1) . . yes
C(37) H(31) 0.947 . . no
C(38) C(39) 1.36(2) . . yes
C(38) H(32) 0.947 . . no
C(39) C(40) 1.38(2) . . yes
C(39) H(33) 0.951 . . no
C(40) C(41) 1.38(1) . . yes
C(40) H(34) 0.951 . . no
C(41) C(42) 1.47(2) . . yes
C(43) C(44) 1.44(1) . . yes
C(1) C(2) 1.39(1) . . yes
C(1) C(6) 1.39(2) . . yes
C(2) C(3) 1.39(1) . . yes
C(2) H(1) 0.950 . . no
C(3) C(4) 1.39(2) . . yes
C(3) H(2) 0.950 . . no
C(4) C(5) 1.39(1) . . yes
C(4) H(3) 0.950 . . no
C(5) C(6) 1.39(1) . . yes
C(5) H(4) 0.950 . . no
C(6) H(5) 0.950 . . no
N(4) C(44) 1.40(1) . . yes
N(4) C(48) 1.39(1) . . yes
C(44) C(45) 1.39(1) . . yes
C(45) C(46) 1.39(2) . . yes
C(45) H(35) 0.950 . . no
C(46) C(47) 1.39(1) . . yes
C(46) H(36) 0.950 . . no
C(47) C(48) 1.39(1) . . yes
C(47) H(37) 0.950 . . no
C(48) H(38) 0.950 . . no

loop_
_geom_contact_atom_site_label_1
_geom_contact_atom_site_label_2
_geom_contact_distance
_geom_contact_site_symmetry_1
_geom_contact_site_symmetry_2
_geom_contact_publ_flag
Ir(1) C(44) 3.46(2) . 2_656 ?
Ir(1) C(44) 3.47(2) . . ?
Ir(1) C(1) 3.588(8) . . ?
P(1) C(2) 2.782(9) . . ?
P(1) C(6) 2.83(1) . . ?
F(1) C(11) 3.35(2) . 3_455 ?
F(1) C(11) 3.35(2) . 4_555 ?
F(1) C(29) 3.544(8) . 3_455 ?
F(1) C(29) 3.544(8) . 4_555 ?
F(2) C(37) 3.23(3) . 3_455 ?
F(2) C(29) 3.23(1) . 3_455 ?
F(2) C(30) 3.31(1) . 3_455 ?
F(2) C(22) 3.37(2) . 2_656 ?
F(2) C(38) 3.42(3) . 3_455 ?
F(3) C(5) 3.10(2) . . ?
F(3) C(29) 3.18(1) . 3_455 ?
F(3) C(22) 3.40(2) . 2_656 ?
F(3) C(4) 3.47(2) . . ?
F(5) C(47) 2.90(1) . . ?
F(5) C(28) 3.14(2) . 3_455 ?
F(5) C(46) 3.35(1) . 2_656 ?
F(5) C(27) 3.37(3) . 3_455 ?
F(5) C(47) 3.53(1) . 2_656 ?
F(6) C(40) 3.30(1) . 2_666 ?
F(6) C(39) 3.36(2) . 2_666 ?
F(6) C(27) 3.43(2) . 3_455 ?
F(7) C(34) 3.24(2) . 1_565 ?
F(7) C(40) 3.33(2) . 2_666 ?
F(7) C(40) 3.49(2) . 1_565 ?
F(7) C(35) 3.53(1) . 1_565 ?
N(2) N(4) 3.04(2) . . ?
N(2) N(4) 3.23(1) . 2_656 ?
N(2) C(45) 3.29(1) . 2_656 ?
N(2) C(45) 3.41(1) . . ?
C(7) C(1) 2.78(2) . . ?
C(7) C(2) 3.52(2) . . ?
C(7) C(6) 3.54(2) . . ?
C(8) C(1) 3.17(2) . . ?
C(8) C(6) 3.37(3) . . ?
C(13) C(1) 2.94(1) . . ?
C(13) C(6) 3.19(1) . . ?
C(18) C(6) 3.23(2) . . ?
C(18) C(1) 3.38(2) . . ?
C(19) N(4) 3.20(3) . 2_656 ?
C(19) C(48) 3.59(2) . 2_656 ?
C(20) C(48) 3.12(3) . 2_656 ?
C(20) N(4) 3.24(4) . 2_656 ?
C(20) C(45) 3.57(3) . . ?
C(21) C(48) 3.07(4) . 2_656 ?
C(22) C(48) 3.40(3) . 2_656 ?
C(24) N(4) 3.52(2) . 2_656 ?
C(42) C(44) 3.60(1) . . ?
C(43) C(45) 2.52(2) . . ?
C(43) C(45) 2.52(2) . 2_656 ?
